data_7021282
loop_
_publ_author_name
'Danopoulos, Andreas A.'
'Braunstein, Pierre'

_publ_section_title
;
 Mono-N-heterocyclic carbene amido and alkyl complexes. Cobalt-mediated
 C-H activation and C-C coupling reactions involving benzyl ligands on a
 putative 3-coordinate intermediate.
;
_journal_issue 20
_journal_name_full 'Dalton transactions (Cambridge, England : 2003)'
_journal_page_first 7276
_journal_page_last 7280
_journal_paper_doi 10.1039/c3dt50197c
_journal_volume 42
_journal_year 2013
_chemical_formula_sum 'C70 H96 Cl2 Co2 N6 O'
_chemical_formula_weight 1226.29
_chemical_name_systematic
;
?
;
_space_group_IT_number 60
_symmetry_cell_setting orthorhombic
_symmetry_space_group_name_Hall '-P 2n 2ab'
_symmetry_space_group_name_H-M 'P b c n'
_atom_sites_solution_hydrogens geom
_atom_sites_solution_primary direct
_atom_sites_solution_secondary difmap
_audit_creation_method SHELXL-97
_cell_angle_alpha 90.00
_cell_angle_beta 90.00
_cell_angle_gamma 90.00
_cell_formula_units_Z 4
_cell_length_a 17.3027(10)
_cell_length_b 23.6427(14)
_cell_length_c 16.8268(10)
_cell_measurement_temperature 120(2)
_cell_volume 6883.6(7)
_computing_structure_refinement 'SHELXL-97 (Sheldrick, 2008)'
_diffrn_ambient_temperature 120(2)
_diffrn_measured_fraction_theta_full 0.999
_diffrn_measured_fraction_theta_max 0.999
_diffrn_radiation_monochromator graphite
_diffrn_radiation_source 'fine-focus sealed tube'
_diffrn_radiation_type MoK\a
_diffrn_radiation_wavelength 0.71073
_diffrn_reflns_av_R_equivalents 0.0782
_diffrn_reflns_av_sigmaI/netI 0.0445
_diffrn_reflns_limit_h_max 22
_diffrn_reflns_limit_h_min -22
_diffrn_reflns_limit_k_max 30
_diffrn_reflns_limit_k_min -31
_diffrn_reflns_limit_l_max 21
_diffrn_reflns_limit_l_min -22
_diffrn_reflns_number 72419
_diffrn_reflns_theta_full 28.05
_diffrn_reflns_theta_max 28.05
_diffrn_reflns_theta_min 1.90
_exptl_absorpt_coefficient_mu 0.604
_exptl_absorpt_correction_T_max 0.9704
_exptl_absorpt_correction_T_min 0.8786
_exptl_absorpt_correction_type multi-scan
_exptl_absorpt_process_details sadabs
_exptl_crystal_density_diffrn 1.183
_exptl_crystal_density_method 'not measured'
_exptl_crystal_F_000 2616
_exptl_crystal_size_max 0.22
_exptl_crystal_size_mid 0.20
_exptl_crystal_size_min 0.05
_refine_diff_density_max 0.980
_refine_diff_density_min -0.679
_refine_diff_density_rms 0.066
_refine_ls_extinction_method none
_refine_ls_goodness_of_fit_ref 1.040
_refine_ls_hydrogen_treatment constr
_refine_ls_matrix_type full
_refine_ls_number_parameters 368
_refine_ls_number_reflns 8354
_refine_ls_number_restraints 0
_refine_ls_restrained_S_all 1.040
_refine_ls_R_factor_all 0.1015
_refine_ls_R_factor_gt 0.0502
_refine_ls_shift/su_max 0.001
_refine_ls_shift/su_mean 0.000
_refine_ls_structure_factor_coef Fsqd
_refine_ls_weighting_details 'calc w=1/[\s^2^(Fo^2^)+(0.0446P)^2^+9.1826P] where P=(Fo^2^+2Fc^2^)/3'
_refine_ls_weighting_scheme calc
_refine_ls_wR_factor_gt 0.1080
_refine_ls_wR_factor_ref 0.1331
_reflns_number_gt 5251
_reflns_number_total 8354
_reflns_threshold_expression >2\s(I)
_cod_data_source_file c3dt50197c.txt
_cod_data_source_block complex3b
_cod_original_sg_symbol_H-M Pbcn
_cod_database_code 7021282

loop_
_symmetry_equiv_pos_as_xyz
'x, y, z'
'x+1/2, -y+1/2, -z'
'-x, y, -z+1/2'
'-x+1/2, -y+1/2, z+1/2'
'-x, -y, -z'
'-x-1/2, y-1/2, z'
'x, -y, z-1/2'
'x-1/2, y-1/2, -z-1/2'

loop_
_atom_site_label
_atom_site_type_symbol
_atom_site_fract_x
_atom_site_fract_y
_atom_site_fract_z
_atom_site_U_iso_or_equiv
_atom_site_adp_type
_atom_site_occupancy
_atom_site_symmetry_multiplicity
_atom_site_calc_flag
_atom_site_refinement_flags
Co1 Co 0.91789(2) 0.244043(15) 0.69731(2) 0.02657(10) Uani 1 1 d .
Cl1 Cl 1.0000 0.31338(4) 0.7500 0.0302(2) Uani 1 2 d S
Cl2 Cl 1.0000 0.17180(4) 0.7500 0.0312(2) Uani 1 2 d S
N1 N 0.76877(13) 0.27322(11) 0.79184(15) 0.0329(6) Uani 1 1 d .
N2 N 0.77046(14) 0.18831(10) 0.74422(15) 0.0340(6) Uani 1 1 d .
N3 N 0.92611(14) 0.22329(10) 0.58793(14) 0.0329(5) Uani 1 1 d .
O2 O 1.0000 0.4447(5) 0.2500 0.200(4) Uani 1 2 d S
C1 C 0.81102(15) 0.23633(11) 0.75003(16) 0.0274(6) Uani 1 1 d .
C2 C 0.69547(18) 0.24890(14) 0.8220(2) 0.0493(9) Uani 1 1 d .
H2A H 0.6516 0.2725 0.8082 0.059 Uiso 1 1 calc R
H2B H 0.6970 0.2439 0.8792 0.059 Uiso 1 1 calc R
C3 C 0.69231(18) 0.19264(15) 0.7793(2) 0.0487(9) Uani 1 1 d .
H3A H 0.6825 0.1619 0.8161 0.058 Uiso 1 1 calc R
H3B H 0.6527 0.1926 0.7385 0.058 Uiso 1 1 calc R
C4 C 0.79110(16) 0.14158(12) 0.69408(18) 0.0325(6) Uani 1 1 d .
C5 C 0.82425(18) 0.09356(13) 0.7281(2) 0.0397(7) Uani 1 1 d .
C6 C 0.8388(2) 0.08939(16) 0.8161(2) 0.0578(10) Uani 1 1 d .
H6A H 0.7905 0.0843 0.8433 0.087 Uiso 1 1 calc R
H6B H 0.8630 0.1235 0.8344 0.087 Uiso 1 1 calc R
H6C H 0.8720 0.0577 0.8267 0.087 Uiso 1 1 calc R
C7 C 0.8440(2) 0.04965(14) 0.6776(3) 0.0513(9) Uani 1 1 d .
H7 H 0.8666 0.0173 0.6989 0.062 Uiso 1 1 calc R
C8 C 0.8310(2) 0.05224(14) 0.5966(3) 0.0519(10) Uani 1 1 d .
C9 C 0.7964(2) 0.09978(15) 0.5651(2) 0.0468(8) Uani 1 1 d .
H9 H 0.7868 0.1015 0.5108 0.056 Uiso 1 1 calc R
C10 C 0.77560(17) 0.14513(13) 0.61302(19) 0.0366(7) Uani 1 1 d .
C11 C 0.7376(2) 0.19645(15) 0.5776(2) 0.0487(9) Uani 1 1 d .
H11A H 0.7476 0.1976 0.5216 0.073 Uiso 1 1 calc R
H11B H 0.7580 0.2299 0.6022 0.073 Uiso 1 1 calc R
H11C H 0.6828 0.1946 0.5866 0.073 Uiso 1 1 calc R
C12 C 0.8548(3) 0.00380(19) 0.5422(3) 0.0896(16) Uani 1 1 d .
H12A H 0.9004 -0.0140 0.5630 0.134 Uiso 1 1 calc R
H12B H 0.8654 0.0183 0.4900 0.134 Uiso 1 1 calc R
H12C H 0.8137 -0.0234 0.5394 0.134 Uiso 1 1 calc R
C13 C 0.79432(16) 0.32684(12) 0.82207(17) 0.0314(6) Uani 1 1 d .
C14 C 0.76262(19) 0.37612(14) 0.7905(2) 0.0430(8) Uani 1 1 d .
C15 C 0.7843(2) 0.42726(15) 0.8242(2) 0.0569(10) Uani 1 1 d .
H15 H 0.7640 0.4607 0.8038 0.068 Uiso 1 1 calc R
C16 C 0.8351(2) 0.42981(16) 0.8869(3) 0.0583(11) Uani 1 1 d .
C17 C 0.8660(2) 0.38014(15) 0.9166(2) 0.0475(9) Uani 1 1 d .
H17 H 0.9008 0.3818 0.9586 0.057 Uiso 1 1 calc R
C18 C 0.84611(17) 0.32778(13) 0.88502(18) 0.0341(7) Uani 1 1 d .
C19 C 0.87958(18) 0.27414(15) 0.91875(19) 0.0421(8) Uani 1 1 d .
H19A H 0.8388 0.2474 0.9279 0.063 Uiso 1 1 calc R
H19B H 0.9052 0.2823 0.9681 0.063 Uiso 1 1 calc R
H19C H 0.9161 0.2585 0.8818 0.063 Uiso 1 1 calc R
C20 C 0.8571(3) 0.48622(19) 0.9249(3) 0.0965(18) Uani 1 1 d .
H20A H 0.8263 0.4922 0.9716 0.145 Uiso 1 1 calc R
H20B H 0.8480 0.5163 0.8877 0.145 Uiso 1 1 calc R
H20C H 0.9108 0.4856 0.9392 0.145 Uiso 1 1 calc R
C21 C 0.7057(2) 0.37448(18) 0.7224(2) 0.0626(11) Uani 1 1 d .
H21A H 0.6546 0.3684 0.7427 0.094 Uiso 1 1 calc R
H21B H 0.7191 0.3442 0.6869 0.094 Uiso 1 1 calc R
H21C H 0.7073 0.4098 0.6942 0.094 Uiso 1 1 calc R
C22 C 0.93966(15) 0.24763(12) 0.51494(16) 0.0288(6) Uani 1 1 d .
C23 C 0.92213(17) 0.30532(13) 0.50009(17) 0.0322(6) Uani 1 1 d .
C24 C 0.94839(19) 0.33042(15) 0.43041(19) 0.0418(8) Uani 1 1 d .
H24 H 0.9392 0.3687 0.4223 0.050 Uiso 1 1 calc R
C25 C 0.98768(19) 0.30034(17) 0.3730(2) 0.0485(9) Uani 1 1 d .
H25 H 1.0072 0.3185 0.3282 0.058 Uiso 1 1 calc R
C26 C 0.99757(18) 0.24308(16) 0.38314(18) 0.0442(8) Uani 1 1 d .
H26 H 1.0214 0.2223 0.3431 0.053 Uiso 1 1 calc R
C27 C 0.97302(16) 0.21539(14) 0.45153(18) 0.0361(7) Uani 1 1 d .
C28 C 0.9839(2) 0.15213(15) 0.4608(2) 0.0447(8) Uani 1 1 d .
H28 H 0.9425 0.1389 0.4960 0.054 Uiso 1 1 calc R
C29 C 0.9767(3) 0.11837(18) 0.3840(2) 0.0703(13) Uani 1 1 d .
H29A H 0.9283 0.1270 0.3589 0.105 Uiso 1 1 calc R
H29B H 0.9788 0.0787 0.3958 0.105 Uiso 1 1 calc R
H29C H 1.0183 0.1282 0.3489 0.105 Uiso 1 1 calc R
C30 C 1.0600(3) 0.13815(18) 0.5022(3) 0.0755(14) Uani 1 1 d .
H30A H 1.1024 0.1476 0.4678 0.113 Uiso 1 1 calc R
H30B H 1.0616 0.0985 0.5144 0.113 Uiso 1 1 calc R
H30C H 1.0640 0.1596 0.5505 0.113 Uiso 1 1 calc R
C31 C 0.87327(18) 0.34015(13) 0.55675(19) 0.0384(7) Uani 1 1 d .
H31 H 0.8612 0.3162 0.6026 0.046 Uiso 1 1 calc R
C32 C 0.9140(2) 0.39271(15) 0.5878(2) 0.0536(9) Uani 1 1 d .
H32A H 0.9615 0.3820 0.6132 0.080 Uiso 1 1 calc R
H32B H 0.8813 0.4116 0.6255 0.080 Uiso 1 1 calc R
H32C H 0.9250 0.4177 0.5443 0.080 Uiso 1 1 calc R
C33 C 0.79589(19) 0.35647(16) 0.5172(2) 0.0500(9) Uani 1 1 d .
H33A H 0.8058 0.3788 0.4707 0.075 Uiso 1 1 calc R
H33B H 0.7653 0.3780 0.5540 0.075 Uiso 1 1 calc R
H33C H 0.7684 0.3228 0.5024 0.075 Uiso 1 1 calc R
C02 C 1.1125(4) 0.4502(3) 0.3349(4) 0.121(2) Uiso 1 1 d .
H02A H 1.0908 0.4267 0.3758 0.181 Uiso 1 1 calc R
H02B H 1.1471 0.4771 0.3583 0.181 Uiso 1 1 calc R
H02C H 1.1403 0.4270 0.2978 0.181 Uiso 1 1 calc R
C03 C 1.0547(5) 0.4780(3) 0.2963(5) 0.144(3) Uiso 1 1 d .
H03A H 1.0783 0.5054 0.2609 0.173 Uiso 1 1 calc R
H03B H 1.0256 0.4991 0.3356 0.173 Uiso 1 1 calc R

loop_
_atom_site_aniso_label
_atom_site_aniso_U_11
_atom_site_aniso_U_22
_atom_site_aniso_U_33
_atom_site_aniso_U_23
_atom_site_aniso_U_13
_atom_site_aniso_U_12
Co1 0.02312(17) 0.0323(2) 0.02433(18) -0.00149(16) 0.00127(15) 0.00258(15)
Cl1 0.0306(5) 0.0276(5) 0.0324(5) 0.000 0.0007(4) 0.000
Cl2 0.0288(5) 0.0275(5) 0.0373(5) 0.000 -0.0064(4) 0.000
N1 0.0234(11) 0.0395(14) 0.0359(14) -0.0077(11) 0.0053(10) 0.0000(10)
N2 0.0258(12) 0.0381(13) 0.0383(14) -0.0085(12) 0.0044(11) -0.0045(10)
N3 0.0382(14) 0.0347(13) 0.0259(12) -0.0012(10) 0.0032(11) 0.0037(11)
O2 0.178(8) 0.255(11) 0.169(8) 0.000 -0.047(7) 0.000
C1 0.0253(13) 0.0326(14) 0.0243(13) -0.0009(12) -0.0044(11) 0.0013(11)
C2 0.0301(15) 0.057(2) 0.061(2) -0.0175(18) 0.0175(15) -0.0101(15)
C3 0.0304(16) 0.056(2) 0.060(2) -0.0163(17) 0.0137(16) -0.0123(15)
C4 0.0267(14) 0.0313(15) 0.0393(16) -0.0058(13) -0.0002(13) -0.0031(11)
C5 0.0334(16) 0.0364(17) 0.049(2) 0.0048(14) -0.0014(14) -0.0067(13)
C6 0.064(2) 0.056(2) 0.054(2) 0.0159(18) -0.007(2) -0.0119(19)
C7 0.047(2) 0.0296(17) 0.077(3) 0.0025(17) -0.0008(19) 0.0013(14)
C8 0.048(2) 0.0360(19) 0.072(3) -0.0184(18) 0.0071(19) -0.0012(15)
C9 0.0460(19) 0.049(2) 0.045(2) -0.0166(16) -0.0034(16) -0.0046(16)
C10 0.0322(16) 0.0365(17) 0.0412(18) -0.0058(14) -0.0068(13) -0.0003(13)
C11 0.049(2) 0.051(2) 0.047(2) -0.0053(16) -0.0200(17) 0.0071(16)
C12 0.099(4) 0.059(3) 0.111(4) -0.044(3) 0.012(3) 0.010(3)
C13 0.0290(14) 0.0339(15) 0.0312(16) -0.0053(12) 0.0076(12) 0.0029(12)
C14 0.0453(19) 0.0431(19) 0.0407(19) 0.0017(15) 0.0118(15) 0.0124(15)
C15 0.075(3) 0.0343(19) 0.061(3) 0.0039(17) 0.024(2) 0.0134(18)
C16 0.071(3) 0.040(2) 0.064(3) -0.0164(18) 0.027(2) -0.0111(19)
C17 0.0425(19) 0.060(2) 0.0401(19) -0.0162(17) 0.0106(15) -0.0109(16)
C18 0.0287(15) 0.0422(17) 0.0314(15) -0.0042(13) 0.0078(12) 0.0002(13)
C19 0.0344(16) 0.060(2) 0.0321(17) 0.0003(15) 0.0032(13) 0.0094(15)
C20 0.126(4) 0.054(3) 0.109(4) -0.038(3) 0.040(4) -0.027(3)
C21 0.064(3) 0.078(3) 0.046(2) 0.012(2) 0.0008(19) 0.028(2)
C22 0.0213(12) 0.0401(17) 0.0249(13) -0.0037(12) -0.0017(10) 0.0013(11)
C23 0.0293(14) 0.0387(16) 0.0286(14) 0.0023(12) -0.0030(12) 0.0010(12)
C24 0.0379(17) 0.049(2) 0.0382(18) 0.0086(15) -0.0025(14) -0.0004(15)
C25 0.0358(18) 0.076(3) 0.0343(18) 0.0124(17) 0.0024(14) -0.0016(17)
C26 0.0293(15) 0.077(2) 0.0262(15) -0.0081(16) 0.0029(12) 0.0062(16)
C27 0.0247(14) 0.0519(19) 0.0318(16) -0.0063(14) -0.0043(12) 0.0056(13)
C28 0.0443(19) 0.054(2) 0.0356(18) -0.0156(15) -0.0008(15) 0.0116(15)
C29 0.081(3) 0.074(3) 0.056(3) -0.030(2) -0.012(2) 0.011(2)
C30 0.081(3) 0.062(3) 0.084(3) -0.030(2) -0.039(3) 0.033(2)
C31 0.0441(18) 0.0373(17) 0.0339(17) 0.0045(13) -0.0002(14) 0.0072(14)
C32 0.066(2) 0.0412(19) 0.054(2) -0.0008(17) -0.0040(19) 0.0033(18)
C33 0.0435(19) 0.055(2) 0.052(2) 0.0024(17) 0.0024(17) 0.0157(17)

loop_
_atom_type_symbol
_atom_type_description
_atom_type_scat_dispersion_real
_atom_type_scat_dispersion_imag
_atom_type_scat_source
C C 0.0033 0.0016 'International Tables Vol C Tables 4.2.6.8 and 6.1.1.4'
H H 0.0000 0.0000 'International Tables Vol C Tables 4.2.6.8 and 6.1.1.4'
N N 0.0061 0.0033 'International Tables Vol C Tables 4.2.6.8 and 6.1.1.4'
Cl Cl 0.1484 0.1585 'International Tables Vol C Tables 4.2.6.8 and 6.1.1.4'
Co Co 0.3494 0.9721 'International Tables Vol C Tables 4.2.6.8 and 6.1.1.4'
O O 0.0106 0.0060 'International Tables Vol C Tables 4.2.6.8 and 6.1.1.4'

loop_
_geom_angle_atom_site_label_1
_geom_angle_atom_site_label_2
_geom_angle_atom_site_label_3
_geom_angle
_geom_angle_site_symmetry_1
_geom_angle_site_symmetry_3
N3 Co1 C1 117.34(11) . .
N3 Co1 Cl1 119.94(8) . .
C1 Co1 Cl1 116.32(8) . .
N3 Co1 Cl2 97.44(7) . .
C1 Co1 Cl2 108.09(8) . .
Cl1 Co1 Cl2 89.96(3) . .
Co1 Cl1 Co1 91.22(4) . 3_756
Co1 Cl2 Co1 88.87(4) 3_756 .
C1 N1 C13 126.4(2) . .
C1 N1 C2 113.3(2) . .
C13 N1 C2 119.0(2) . .
C1 N2 C4 124.4(2) . .
C1 N2 C3 113.0(2) . .
C4 N2 C3 121.0(2) . .
C22 N3 Co1 139.9(2) . .
C03 O2 C03 114.7(10) . 3_755
N1 C1 N2 107.8(2) . .
N1 C1 Co1 131.3(2) . .
N2 C1 Co1 121.0(2) . .
N1 C2 C3 102.1(2) . .
N1 C2 H2A 111.4 . .
C3 C2 H2A 111.4 . .
N1 C2 H2B 111.4 . .
C3 C2 H2B 111.4 . .
H2A C2 H2B 109.2 . .
N2 C3 C2 102.6(2) . .
N2 C3 H3A 111.3 . .
C2 C3 H3A 111.3 . .
N2 C3 H3B 111.3 . .
C2 C3 H3B 111.3 . .
H3A C3 H3B 109.2 . .
C10 C4 C5 122.0(3) . .
C10 C4 N2 118.8(3) . .
C5 C4 N2 119.2(3) . .
C7 C5 C4 117.4(3) . .
C7 C5 C6 120.9(3) . .
C4 C5 C6 121.7(3) . .
C5 C6 H6A 109.5 . .
C5 C6 H6B 109.5 . .
H6A C6 H6B 109.5 . .
C5 C6 H6C 109.5 . .
H6A C6 H6C 109.5 . .
H6B C6 H6C 109.5 . .
C5 C7 C8 122.1(3) . .
C5 C7 H7 118.9 . .
C8 C7 H7 118.9 . .
C9 C8 C7 119.0(3) . .
C9 C8 C12 120.0(4) . .
C7 C8 C12 121.0(4) . .
C8 C9 C10 121.2(3) . .
C8 C9 H9 119.4 . .
C10 C9 H9 119.4 . .
C9 C10 C4 118.2(3) . .
C9 C10 C11 120.4(3) . .
C4 C10 C11 121.4(3) . .
C10 C11 H11A 109.5 . .
C10 C11 H11B 109.5 . .
H11A C11 H11B 109.5 . .
C10 C11 H11C 109.5 . .
H11A C11 H11C 109.5 . .
H11B C11 H11C 109.5 . .
C8 C12 H12A 109.5 . .
C8 C12 H12B 109.5 . .
H12A C12 H12B 109.5 . .
C8 C12 H12C 109.5 . .
H12A C12 H12C 109.5 . .
H12B C12 H12C 109.5 . .
C18 C13 C14 122.1(3) . .
C18 C13 N1 118.9(3) . .
C14 C13 N1 118.8(3) . .
C15 C14 C13 117.8(3) . .
C15 C14 C21 120.5(3) . .
C13 C14 C21 121.6(3) . .
C16 C15 C14 121.6(3) . .
C16 C15 H15 119.2 . .
C14 C15 H15 119.2 . .
C15 C16 C17 119.1(3) . .
C15 C16 C20 121.3(4) . .
C17 C16 C20 119.6(4) . .
C16 C17 C18 121.5(3) . .
C16 C17 H17 119.2 . .
C18 C17 H17 119.2 . .
C13 C18 C17 117.7(3) . .
C13 C18 C19 121.5(3) . .
C17 C18 C19 120.7(3) . .
C18 C19 H19A 109.5 . .
C18 C19 H19B 109.5 . .
H19A C19 H19B 109.5 . .
C18 C19 H19C 109.5 . .
H19A C19 H19C 109.5 . .
H19B C19 H19C 109.5 . .
C16 C20 H20A 109.5 . .
C16 C20 H20B 109.5 . .
H20A C20 H20B 109.5 . .
C16 C20 H20C 109.5 . .
H20A C20 H20C 109.5 . .
H20B C20 H20C 109.5 . .
C14 C21 H21A 109.5 . .
C14 C21 H21B 109.5 . .
H21A C21 H21B 109.5 . .
C14 C21 H21C 109.5 . .
H21A C21 H21C 109.5 . .
H21B C21 H21C 109.5 . .
N3 C22 C23 121.5(3) . .
N3 C22 C27 120.7(3) . .
C23 C22 C27 117.8(3) . .
C24 C23 C22 119.3(3) . .
C24 C23 C31 118.7(3) . .
C22 C23 C31 122.0(3) . .
C25 C24 C23 122.1(3) . .
C25 C24 H24 118.9 . .
C23 C24 H24 118.9 . .
C26 C25 C24 118.8(3) . .
C26 C25 H25 120.6 . .
C24 C25 H25 120.6 . .
C25 C26 C27 121.9(3) . .
C25 C26 H26 119.1 . .
C27 C26 H26 119.1 . .
C26 C27 C22 119.3(3) . .
C26 C27 C28 120.8(3) . .
C22 C27 C28 119.9(3) . .
C27 C28 C29 114.8(3) . .
C27 C28 C30 111.6(3) . .
C29 C28 C30 110.2(3) . .
C27 C28 H28 106.6 . .
C29 C28 H28 106.6 . .
C30 C28 H28 106.6 . .
C28 C29 H29A 109.5 . .
C28 C29 H29B 109.5 . .
H29A C29 H29B 109.5 . .
C28 C29 H29C 109.5 . .
H29A C29 H29C 109.5 . .
H29B C29 H29C 109.5 . .
C28 C30 H30A 109.5 . .
C28 C30 H30B 109.5 . .
H30A C30 H30B 109.5 . .
C28 C30 H30C 109.5 . .
H30A C30 H30C 109.5 . .
H30B C30 H30C 109.5 . .
C23 C31 C32 113.6(3) . .
C23 C31 C33 110.4(3) . .
C32 C31 C33 110.2(3) . .
C23 C31 H31 107.4 . .
C32 C31 H31 107.4 . .
C33 C31 H31 107.4 . .
C31 C32 H32A 109.5 . .
C31 C32 H32B 109.5 . .
H32A C32 H32B 109.5 . .
C31 C32 H32C 109.5 . .
H32A C32 H32C 109.5 . .
H32B C32 H32C 109.5 . .
C31 C33 H33A 109.5 . .
C31 C33 H33B 109.5 . .
H33A C33 H33B 109.5 . .
C31 C33 H33C 109.5 . .
H33A C33 H33C 109.5 . .
H33B C33 H33C 109.5 . .
C03 C02 H02A 109.5 . .
C03 C02 H02B 109.5 . .
H02A C02 H02B 109.5 . .
C03 C02 H02C 109.5 . .
H02A C02 H02C 109.5 . .
H02B C02 H02C 109.5 . .
C02 C03 O2 118.1(7) . .
C02 C03 H03A 107.8 . .
O2 C03 H03A 107.8 . .
C02 C03 H03B 107.8 . .
O2 C03 H03B 107.8 . .
H03A C03 H03B 107.1 . .

loop_
_geom_bond_atom_site_label_1
_geom_bond_atom_site_label_2
_geom_bond_distance
_geom_bond_site_symmetry_2
Co1 N3 1.910(2) .
Co1 C1 2.059(3) .
Co1 Cl1 2.3435(8) .
Co1 Cl2 2.3921(8) .
Cl1 Co1 2.3435(8) 3_756
Cl2 Co1 2.3921(8) 3_756
N1 C1 1.338(4) .
N1 C13 1.436(4) .
N1 C2 1.482(4) .
N2 C1 1.338(3) .
N2 C4 1.435(4) .
N2 C3 1.479(4) .
N3 C22 1.376(4) .
O2 C03 1.456(9) .
O2 C03 1.456(8) 3_755
C2 C3 1.513(4) .
C2 H2A 0.9700 .
C2 H2B 0.9700 .
C3 H3A 0.9700 .
C3 H3B 0.9700 .
C4 C10 1.393(4) .
C4 C5 1.395(4) .
C5 C7 1.384(5) .
C5 C6 1.506(5) .
C6 H6A 0.9600 .
C6 H6B 0.9600 .
C6 H6C 0.9600 .
C7 C8 1.383(5) .
C7 H7 0.9300 .
C8 C9 1.379(5) .
C8 C12 1.522(5) .
C9 C10 1.389(4) .
C9 H9 0.9300 .
C10 C11 1.503(4) .
C11 H11A 0.9600 .
C11 H11B 0.9600 .
C11 H11C 0.9600 .
C12 H12A 0.9600 .
C12 H12B 0.9600 .
C12 H12C 0.9600 .
C13 C18 1.387(4) .
C13 C14 1.393(4) .
C14 C15 1.387(5) .
C14 C21 1.512(5) .
C15 C16 1.374(6) .
C15 H15 0.9300 .
C16 C17 1.383(5) .
C16 C20 1.527(5) .
C17 C18 1.390(4) .
C17 H17 0.9300 .
C18 C19 1.505(4) .
C19 H19A 0.9600 .
C19 H19B 0.9600 .
C19 H19C 0.9600 .
C20 H20A 0.9600 .
C20 H20B 0.9600 .
C20 H20C 0.9600 .
C21 H21A 0.9600 .
C21 H21B 0.9600 .
C21 H21C 0.9600 .
C22 C23 1.419(4) .
C22 C27 1.433(4) .
C23 C24 1.390(4) .
C23 C31 1.517(4) .
C24 C25 1.379(5) .
C24 H24 0.9300 .
C25 C26 1.375(5) .
C25 H25 0.9300 .
C26 C27 1.390(4) .
C26 H26 0.9300 .
C27 C28 1.515(5) .
C28 C29 1.524(5) .
C28 C30 1.526(5) .
C28 H28 0.9800 .
C29 H29A 0.9600 .
C29 H29B 0.9600 .
C29 H29C 0.9600 .
C30 H30A 0.9600 .
C30 H30B 0.9600 .
C30 H30C 0.9600 .
C31 C32 1.521(5) .
C31 C33 1.544(4) .
C31 H31 0.9800 .
C32 H32A 0.9600 .
C32 H32B 0.9600 .
C32 H32C 0.9600 .
C33 H33A 0.9600 .
C33 H33B 0.9600 .
C33 H33C 0.9600 .
C02 C03 1.362(9) .
C02 H02A 0.9600 .
C02 H02B 0.9600 .
C02 H02C 0.9600 .
C03 H03A 0.9700 .
C03 H03B 0.9700 .
